data_7153122
loop_
_publ_author_name
'Kinthada, Lakshmana K.'
'Ghosh, Santanu'
'De, Subhadip'
'Bhunia, Subhajit'
'Dey, Dhananjay'
'Bisai, Alakesh'

_publ_section_title
;
 Acid-catalyzed reactions of 3-hydroxy-2-oxindoles with electron-rich
 substrates: synthesis of 2-oxindoles with all-carbon quaternary center.
;
_journal_issue 40
_journal_name_full 'Organic &amp; biomolecular chemistry'
_journal_page_first 6984
_journal_page_last 6993
_journal_paper_doi 10.1039/c3ob41482e
_journal_volume 11
_journal_year 2013
_chemical_formula_sum 'C23 H17 N O4'
_chemical_formula_weight 371.38
_space_group_IT_number 14
_symmetry_cell_setting monoclinic
_symmetry_Int_Tables_number 14
_symmetry_space_group_name_Hall '-P 2yn'
_symmetry_space_group_name_H-M 'P 1 21/n 1'
_atom_sites_solution_hydrogens geom
_atom_sites_solution_primary direct
_atom_sites_solution_secondary difmap
_audit_creation_method SHELXL-97
_cell_angle_alpha 90.00
_cell_angle_beta 103.481(5)
_cell_angle_gamma 90.00
_cell_formula_units_Z 4
_cell_length_a 10.8852(16)
_cell_length_b 12.4799(18)
_cell_length_c 13.7493(18)
_cell_measurement_temperature 298(2)
_cell_measurement_theta_max 30.42
_cell_measurement_theta_min 2.52
_cell_volume 1816.3(4)
_computing_structure_refinement 'SHELXL-97 (Sheldrick, 1997)'
_computing_structure_solution 'SHELXS-97 (Sheldrick, 1990)'
_diffrn_ambient_temperature 298(2)
_diffrn_measured_fraction_theta_full 0.997
_diffrn_measured_fraction_theta_max 0.997
_diffrn_radiation_monochromator graphite
_diffrn_radiation_source 'fine-focus sealed tube'
_diffrn_radiation_type MoK\a
_diffrn_radiation_wavelength 0.71073
_diffrn_reflns_av_R_equivalents 0.0377
_diffrn_reflns_av_sigmaI/netI 0.0367
_diffrn_reflns_limit_h_max 14
_diffrn_reflns_limit_h_min -14
_diffrn_reflns_limit_k_max 16
_diffrn_reflns_limit_k_min -16
_diffrn_reflns_limit_l_max 18
_diffrn_reflns_limit_l_min -18
_diffrn_reflns_number 16754
_diffrn_reflns_theta_full 28.70
_diffrn_reflns_theta_max 28.70
_diffrn_reflns_theta_min 2.52
_exptl_absorpt_coefficient_mu 0.094
_exptl_absorpt_correction_T_max 0.9907
_exptl_absorpt_correction_T_min 0.9907
_exptl_absorpt_correction_type multi-scan
_exptl_absorpt_process_details SADABS
_exptl_crystal_density_diffrn 1.358
_exptl_crystal_density_method 'not measured'
_exptl_crystal_F_000 776
_exptl_crystal_size_max 0.10
_exptl_crystal_size_mid 0.10
_exptl_crystal_size_min 0.10
_refine_diff_density_max 0.290
_refine_diff_density_min -0.235
_refine_diff_density_rms 0.045
_refine_ls_extinction_method none
_refine_ls_goodness_of_fit_ref 1.038
_refine_ls_hydrogen_treatment constr
_refine_ls_matrix_type full
_refine_ls_number_parameters 253
_refine_ls_number_reflns 4679
_refine_ls_number_restraints 0
_refine_ls_restrained_S_all 1.038
_refine_ls_R_factor_all 0.0864
_refine_ls_R_factor_gt 0.0513
_refine_ls_shift/su_max 0.000
_refine_ls_shift/su_mean 0.000
_refine_ls_structure_factor_coef Fsqd
_refine_ls_weighting_details 'calc w=1/[\s^2^(Fo^2^)+(0.0557P)^2^+0.5534P] where P=(Fo^2^+2Fc^2^)/3'
_refine_ls_weighting_scheme calc
_refine_ls_wR_factor_gt 0.1214
_refine_ls_wR_factor_ref 0.1388
_reflns_number_gt 3091
_reflns_number_total 4679
_reflns_threshold_expression >2sigma(I)
_cod_data_source_file c3ob41482e.txt
_cod_data_source_block LAX
_cod_depositor_comments
;
The following automatic conversions were performed:

'_symmetry_cell_setting' value 'Monoclinic' changed to 'monoclinic'
according to /home/saulius/struct/CIF-dictionaries/cif_core.dic
dictionary named 'cif_core.dic' version 2.4.2 from 2011-04-26.

Automatic conversion script
Id: cif_fix_values 1891 2012-01-12 08:04:46Z andrius 

The following automatic conversions were performed:

data name '_iucr_refine_instruction_details' was replaced with
'_iucr_refine_instructions_details' as specified in the replacement
file 'data/replacement-values/replacement_tags.lst'.

Automatic conversion script
Id: cif_correct_tags 9268 2022-04-12 08:56:07Z antanas 
;
_cod_original_sg_symbol_H-M 'P 21/n'
_cod_database_code 7153122

loop_
_symmetry_equiv_pos_as_xyz
'x, y, z'
'-x+1/2, y+1/2, -z+1/2'
'-x, -y, -z'
'x-1/2, -y-1/2, z-1/2'

loop_
_atom_site_label
_atom_site_type_symbol
_atom_site_fract_x
_atom_site_fract_y
_atom_site_fract_z
_atom_site_U_iso_or_equiv
_atom_site_adp_type
_atom_site_occupancy
_atom_site_symmetry_multiplicity
_atom_site_calc_flag
_atom_site_refinement_flags
O1 O 0.63640(12) 0.21666(15) 0.89230(11) 0.0763(5) Uani 1 1 d .
O2 O 0.70655(11) 0.14720(12) 1.05021(10) 0.0600(4) Uani 1 1 d .
O3 O -0.07102(11) 0.23919(10) 0.82502(12) 0.0603(4) Uani 1 1 d .
O4 O 0.08154(12) 0.13156(10) 1.02905(10) 0.0507(3) Uani 1 1 d .
N1 N 0.06309(13) 0.01961(11) 0.89406(11) 0.0413(3) Uani 1 1 d .
H10 H 0.0278 -0.0340 0.9160 0.050 Uiso 1 1 calc R
C1 C 0.74310(18) 0.1737(2) 0.96031(16) 0.0687(6) Uani 1 1 d .
H1 H 0.8110 0.2259 0.9739 0.082 Uiso 1 1 calc R
H3 H 0.7728 0.1102 0.9321 0.082 Uiso 1 1 calc R
C2 C 0.53460(16) 0.18665(15) 0.93009(14) 0.0451(4) Uani 1 1 d .
C3 C 0.40949(15) 0.19607(15) 0.88535(14) 0.0477(4) Uani 1 1 d .
H17 H 0.3831 0.2219 0.8204 0.057 Uiso 1 1 calc R
C4 C 0.32175(14) 0.16559(12) 0.94039(12) 0.0360(3) Uani 1 1 d .
C5 C 0.17955(14) 0.17699(12) 0.88939(12) 0.0371(4) Uani 1 1 d .
C6 C 0.14122(14) 0.29525(12) 0.88759(14) 0.0407(4) Uani 1 1 d .
H8 H 0.1676 0.3240 0.9548 0.049 Uiso 1 1 calc R
H9 H 0.1860 0.3344 0.8455 0.049 Uiso 1 1 calc R
C7 C 0.00056(15) 0.31432(13) 0.84947(13) 0.0419(4) Uani 1 1 d .
C8 C -0.04823(15) 0.42603(13) 0.84509(13) 0.0412(4) Uani 1 1 d .
C9 C -0.17751(18) 0.44336(17) 0.81490(18) 0.0638(6) Uani 1 1 d .
H5 H -0.2320 0.3855 0.7974 0.077 Uiso 1 1 calc R
C10 C -0.2257(2) 0.54593(18) 0.8107(2) 0.0754(7) Uani 1 1 d .
H4 H -0.3126 0.5565 0.7912 0.090 Uiso 1 1 calc R
C11 C -0.1472(2) 0.63209(17) 0.83509(17) 0.0640(6) Uani 1 1 d .
H2 H -0.1803 0.7011 0.8316 0.077 Uiso 1 1 calc R
C12 C 0.57622(15) 0.14726(14) 1.02457(13) 0.0442(4) Uani 1 1 d .
C13 C 0.02960(18) 0.51384(15) 0.86942(16) 0.0562(5) Uani 1 1 d .
H7 H 0.1166 0.5042 0.8893 0.067 Uiso 1 1 calc R
C14 C -0.0202(2) 0.61625(16) 0.86456(18) 0.0659(6) Uani 1 1 d .
H6 H 0.0335 0.6747 0.8815 0.079 Uiso 1 1 calc R
C15 C 0.15005(14) 0.12019(13) 0.78903(12) 0.0377(4) Uani 1 1 d .
C16 C 0.08724(14) 0.02468(13) 0.79849(13) 0.0389(4) Uani 1 1 d .
C17 C 0.10189(15) 0.10901(13) 0.94738(13) 0.0395(4) Uani 1 1 d .
C18 C 0.05259(16) -0.04686(15) 0.72096(14) 0.0486(4) Uani 1 1 d .
H14 H 0.0123 -0.1109 0.7290 0.058 Uiso 1 1 calc R
C19 C 0.07984(18) -0.02026(17) 0.63037(15) 0.0552(5) Uani 1 1 d .
H13 H 0.0586 -0.0676 0.5768 0.066 Uiso 1 1 calc R
C20 C 0.13783(17) 0.07521(17) 0.61857(14) 0.0545(5) Uani 1 1 d .
H12 H 0.1531 0.0924 0.5566 0.065 Uiso 1 1 calc R
C21 C 0.17397(15) 0.14628(15) 0.69784(13) 0.0460(4) Uani 1 1 d .
H11 H 0.2137 0.2105 0.6895 0.055 Uiso 1 1 calc R
C22 C 0.36499(17) 0.12787(16) 1.03626(13) 0.0500(4) Uani 1 1 d .
H16 H 0.3067 0.1092 1.0732 0.060 Uiso 1 1 calc R
C23 C 0.49425(18) 0.11662(18) 1.08019(14) 0.0567(5) Uani 1 1 d .
H15 H 0.5225 0.0894 1.1445 0.068 Uiso 1 1 calc R

loop_
_atom_site_aniso_label
_atom_site_aniso_U_11
_atom_site_aniso_U_22
_atom_site_aniso_U_33
_atom_site_aniso_U_23
_atom_site_aniso_U_13
_atom_site_aniso_U_12
O1 0.0327(7) 0.1255(14) 0.0727(10) 0.0253(9) 0.0160(6) -0.0036(8)
O2 0.0363(6) 0.0840(10) 0.0567(8) -0.0064(7) 0.0045(6) 0.0088(6)
O3 0.0359(7) 0.0420(7) 0.1031(11) -0.0091(7) 0.0165(7) -0.0070(5)
O4 0.0557(7) 0.0457(7) 0.0598(8) -0.0096(6) 0.0320(6) -0.0162(6)
N1 0.0406(7) 0.0318(7) 0.0558(9) -0.0011(6) 0.0201(6) -0.0072(6)
C1 0.0357(10) 0.1036(18) 0.0666(14) -0.0013(13) 0.0112(9) 0.0077(11)
C2 0.0348(8) 0.0528(10) 0.0503(10) 0.0042(8) 0.0151(7) -0.0012(7)
C3 0.0349(8) 0.0597(11) 0.0491(10) 0.0171(9) 0.0109(7) -0.0024(8)
C4 0.0330(8) 0.0303(7) 0.0462(9) -0.0019(7) 0.0127(6) -0.0023(6)
C5 0.0304(7) 0.0353(8) 0.0483(9) 0.0016(7) 0.0147(6) -0.0032(6)
C6 0.0326(8) 0.0337(8) 0.0587(11) 0.0003(7) 0.0168(7) -0.0035(6)
C7 0.0339(8) 0.0395(9) 0.0558(10) -0.0017(8) 0.0178(7) -0.0029(7)
C8 0.0351(8) 0.0401(9) 0.0509(10) -0.0003(8) 0.0148(7) 0.0012(7)
C9 0.0377(10) 0.0498(11) 0.1004(17) -0.0009(11) 0.0091(10) -0.0005(8)
C10 0.0436(11) 0.0589(13) 0.119(2) 0.0025(13) 0.0092(12) 0.0133(10)
C11 0.0652(13) 0.0464(11) 0.0796(15) 0.0023(10) 0.0154(11) 0.0154(10)
C12 0.0358(8) 0.0484(10) 0.0468(10) -0.0089(8) 0.0060(7) 0.0030(7)
C13 0.0398(9) 0.0448(10) 0.0818(14) -0.0041(10) 0.0095(9) 0.0008(8)
C14 0.0619(13) 0.0395(10) 0.0915(17) -0.0037(10) 0.0081(11) -0.0012(9)
C15 0.0265(7) 0.0385(8) 0.0487(9) 0.0022(7) 0.0097(6) 0.0029(6)
C16 0.0305(7) 0.0376(8) 0.0491(10) -0.0010(7) 0.0103(7) 0.0041(6)
C17 0.0334(8) 0.0339(8) 0.0543(10) -0.0010(7) 0.0169(7) -0.0035(6)
C18 0.0406(9) 0.0427(9) 0.0611(12) -0.0077(8) 0.0090(8) 0.0005(7)
C19 0.0491(11) 0.0612(12) 0.0511(11) -0.0113(10) 0.0035(8) 0.0066(9)
C20 0.0447(10) 0.0728(13) 0.0441(10) 0.0043(10) 0.0067(8) 0.0100(9)
C21 0.0356(8) 0.0519(10) 0.0505(10) 0.0075(8) 0.0096(7) 0.0021(7)
C22 0.0459(10) 0.0652(12) 0.0420(10) -0.0006(9) 0.0165(8) -0.0063(9)
C23 0.0514(11) 0.0782(14) 0.0388(10) 0.0046(9) 0.0072(8) 0.0005(10)

loop_
_atom_type_symbol
_atom_type_description
_atom_type_scat_dispersion_real
_atom_type_scat_dispersion_imag
_atom_type_scat_source
C C 0.0033 0.0016 'International Tables Vol C Tables 4.2.6.8 and 6.1.1.4'
H H 0.0000 0.0000 'International Tables Vol C Tables 4.2.6.8 and 6.1.1.4'
N N 0.0061 0.0033 'International Tables Vol C Tables 4.2.6.8 and 6.1.1.4'
O O 0.0106 0.0060 'International Tables Vol C Tables 4.2.6.8 and 6.1.1.4'

loop_
_geom_angle_atom_site_label_1
_geom_angle_atom_site_label_2
_geom_angle_atom_site_label_3
_geom_angle
C2 O1 C1 104.82(15)
C12 O2 C1 104.89(13)
C17 N1 C16 111.68(13)
C17 N1 H10 124.2
C16 N1 H10 124.2
O1 C1 O2 108.01(15)
O1 C1 H1 110.1
O2 C1 H1 110.1
O1 C1 H3 110.1
O2 C1 H3 110.1
H1 C1 H3 108.4
C3 C2 C12 122.42(16)
C3 C2 O1 127.75(17)
C12 C2 O1 109.79(15)
C2 C3 C4 117.90(16)
C2 C3 H17 121.1
C4 C3 H17 121.1
C22 C4 C3 119.08(15)
C22 C4 C5 123.21(14)
C3 C4 C5 117.71(14)
C15 C5 C6 115.85(14)
C15 C5 C17 100.81(12)
C6 C5 C17 110.96(13)
C15 C5 C4 110.23(12)
C6 C5 C4 109.58(12)
C17 C5 C4 108.98(13)
C7 C6 C5 113.93(13)
C7 C6 H8 108.8
C5 C6 H8 108.8
C7 C6 H9 108.8
C5 C6 H9 108.8
H8 C6 H9 107.7
O3 C7 C8 120.78(15)
O3 C7 C6 120.33(15)
C8 C7 C6 118.88(14)
C13 C8 C9 118.15(17)
C13 C8 C7 122.81(15)
C9 C8 C7 119.04(16)
C10 C9 C8 120.42(19)
C10 C9 H5 119.8
C8 C9 H5 119.8
C11 C10 C9 120.68(19)
C11 C10 H4 119.7
C9 C10 H4 119.7
C14 C11 C10 119.51(19)
C14 C11 H2 120.2
C10 C11 H2 120.2
C23 C12 C2 121.45(16)
C23 C12 O2 128.84(17)
C2 C12 O2 109.69(15)
C8 C13 C14 120.75(18)
C8 C13 H7 119.6
C14 C13 H7 119.6
C11 C14 C13 120.50(19)
C11 C14 H6 119.8
C13 C14 H6 119.8
C21 C15 C16 119.17(16)
C21 C15 C5 132.25(15)
C16 C15 C5 108.58(14)
C18 C16 C15 122.32(16)
C18 C16 N1 128.38(16)
C15 C16 N1 109.23(14)
O4 C17 N1 125.96(15)
O4 C17 C5 125.73(14)
N1 C17 C5 108.29(14)
C16 C18 C19 117.64(17)
C16 C18 H14 121.2
C19 C18 H14 121.2
C20 C19 C18 120.90(18)
C20 C19 H13 119.5
C18 C19 H13 119.5
C19 C20 C21 120.95(18)
C19 C20 H12 119.5
C21 C20 H12 119.5
C15 C21 C20 118.96(18)
C15 C21 H11 120.5
C20 C21 H11 120.5
C4 C22 C23 122.13(16)
C4 C22 H16 118.9
C23 C22 H16 118.9
C12 C23 C22 116.99(17)
C12 C23 H15 121.5
C22 C23 H15 121.5

loop_
_geom_bond_atom_site_label_1
_geom_bond_atom_site_label_2
_geom_bond_distance
O1 C2 1.381(2)
O1 C1 1.416(2)
O2 C12 1.380(2)
O2 C1 1.423(3)
O3 C7 1.215(2)
O4 C17 1.227(2)
N1 C17 1.348(2)
N1 C16 1.400(2)
N1 H10 0.8600
C1 H1 0.9700
C1 H3 0.9700
C2 C3 1.362(2)
C2 C12 1.364(2)
C3 C4 1.402(2)
C3 H17 0.9300
C4 C22 1.375(2)
C4 C5 1.550(2)
C5 C15 1.518(2)
C5 C6 1.532(2)
C5 C17 1.544(2)
C6 C7 1.517(2)
C6 H8 0.9700
C6 H9 0.9700
C7 C8 1.488(2)
C8 C13 1.378(2)
C8 C9 1.388(2)
C9 C10 1.380(3)
C9 H5 0.9300
C10 C11 1.366(3)
C10 H4 0.9300
C11 C14 1.362(3)
C11 H2 0.9300
C12 C23 1.358(3)
C13 C14 1.384(3)
C13 H7 0.9300
C14 H6 0.9300
C15 C21 1.378(2)
C15 C16 1.395(2)
C16 C18 1.374(2)
C18 C19 1.386(3)
C18 H14 0.9300
C19 C20 1.376(3)
C19 H13 0.9300
C20 C21 1.389(3)
C20 H12 0.9300
C21 H11 0.9300
C22 C23 1.403(3)
C22 H16 0.9300
C23 H15 0.9300

loop_
_geom_torsion_atom_site_label_1
_geom_torsion_atom_site_label_2
_geom_torsion_atom_site_label_3
_geom_torsion_atom_site_label_4
_geom_torsion
C2 O1 C1 O2 -16.7(2)
C12 O2 C1 O1 15.7(2)
C1 O1 C2 C3 -170.6(2)
C1 O1 C2 C12 11.5(2)
C12 C2 C3 C4 1.2(3)
O1 C2 C3 C4 -176.44(18)
C2 C3 C4 C22 0.0(3)
C2 C3 C4 C5 179.70(16)
C22 C4 C5 C15 -127.22(17)
C3 C4 C5 C15 53.13(19)
C22 C4 C5 C6 104.15(18)
C3 C4 C5 C6 -75.50(19)
C22 C4 C5 C17 -17.4(2)
C3 C4 C5 C17 162.90(15)
C15 C5 C6 C7 60.88(18)
C17 C5 C6 C7 -53.3(2)
C4 C5 C6 C7 -173.66(13)
C5 C6 C7 O3 1.0(2)
C5 C6 C7 C8 179.48(15)
O3 C7 C8 C13 -178.17(19)
C6 C7 C8 C13 3.4(3)
O3 C7 C8 C9 1.6(3)
C6 C7 C8 C9 -176.88(17)
C13 C8 C9 C10 -0.7(3)
C7 C8 C9 C10 179.5(2)
C8 C9 C10 C11 0.8(4)
C9 C10 C11 C14 -0.6(4)
C3 C2 C12 C23 -1.1(3)
O1 C2 C12 C23 176.95(18)
C3 C2 C12 O2 -179.89(17)
O1 C2 C12 O2 -1.9(2)
C1 O2 C12 C23 172.7(2)
C1 O2 C12 C2 -8.6(2)
C9 C8 C13 C14 0.5(3)
C7 C8 C13 C14 -179.8(2)
C10 C11 C14 C13 0.3(4)
C8 C13 C14 C11 -0.3(4)
C6 C5 C15 C21 50.1(2)
C17 C5 C15 C21 169.96(16)
C4 C5 C15 C21 -75.0(2)
C6 C5 C15 C16 -129.97(14)
C17 C5 C15 C16 -10.15(16)
C4 C5 C15 C16 104.90(14)
C21 C15 C16 C18 2.7(2)
C5 C15 C16 C18 -177.23(15)
C21 C15 C16 N1 -174.61(14)
C5 C15 C16 N1 5.48(17)
C17 N1 C16 C18 -174.48(16)
C17 N1 C16 C15 2.61(18)
C16 N1 C17 O4 172.10(16)
C16 N1 C17 C5 -9.40(18)
C15 C5 C17 O4 -169.79(16)
C6 C5 C17 O4 -46.5(2)
C4 C5 C17 O4 74.2(2)
C15 C5 C17 N1 11.71(16)
C6 C5 C17 N1 134.97(14)
C4 C5 C17 N1 -104.27(15)
C15 C16 C18 C19 -1.3(2)
N1 C16 C18 C19 175.42(16)
C16 C18 C19 C20 -0.9(3)
C18 C19 C20 C21 1.9(3)
C16 C15 C21 C20 -1.7(2)
C5 C15 C21 C20 178.16(16)
C19 C20 C21 C15 -0.5(3)
C3 C4 C22 C23 -1.4(3)
C5 C4 C22 C23 178.92(17)
C2 C12 C23 C22 -0.3(3)
O2 C12 C23 C22 178.25(18)
C4 C22 C23 C12 1.6(3)
